data_2243361
loop_
_publ_author_name
'Gubler, Jo\"el'
'Chen, Peter'

_publ_section_title
;
 Structure of a push--pull olefin prepared by ynamine hydroboration with a
 borandiol ester
;
_journal_coeditor_code LH5953
_journal_issue 5
_journal_name_full 'Acta Crystallographica Section E'
_journal_page_first 710
_journal_page_last 714
_journal_paper_doi 10.1107/S2056989020005289
_journal_volume 76
_journal_year 2020
_chemical_absolute_configuration unk
_chemical_formula_iupac 'C23 H22 B N O2'
_chemical_formula_moiety 'C23 H22 B N O2'
_chemical_formula_sum 'C23 H22 B N O2'
_chemical_formula_weight 355.22
_chemical_name_systematic
<i>N</i>-[(<i>Z</i>)-2-(2<i>H</i>-1,3,2-Benzodioxaborol-2-yl)-2-phenylethenyl]-<i>N</i>-(propan-2-yl)aniline
_space_group_crystal_system orthorhombic
_space_group_IT_number 29
_space_group_name_Hall 'P 2c -2ac'
_space_group_name_H-M_alt 'P c a 21'
_atom_sites_solution_hydrogens geom
_atom_sites_solution_primary direct
_audit_creation_method
;
Olex2 1.2
(compiled 2015.01.26 svn.r3150 for OlexSys, GUI svn.r4998)
;
_cell_angle_alpha 90
_cell_angle_beta 90
_cell_angle_gamma 90
_cell_formula_units_Z 8
_cell_length_a 17.8540(11)
_cell_length_b 11.5361(6)
_cell_length_c 18.5366(12)
_cell_measurement_reflns_used 9981
_cell_measurement_temperature 100.0(2)
_cell_measurement_theta_max 26.77
_cell_measurement_theta_min 2.53
_cell_volume 3817.9(4)
_computing_cell_refinement
;
SAINT (Bruker, 2015)
;
_computing_data_collection
;
APEX2 (Bruker, 2015)
;
_computing_data_reduction
;
SAINT (Bruker, 2015)
;
_computing_molecular_graphics
;
<i>OLEX2</i> (Dolomanov <i>et al.</i>,  2009)
;
_computing_publication_material
;
<i>OLEX2</i> (Dolomanov <i>et al.</i>,  2009)
;
_computing_structure_refinement
;
SHELXL (Sheldrick, 2015b)
;
_computing_structure_solution
;
SHELXT (Sheldrick, 2015a)
;
_diffrn_ambient_temperature 100.0(2)
_diffrn_detector 'Bruker APEXII area detector'
_diffrn_detector_area_resol_mean 8.33
_diffrn_measured_fraction_theta_full 0.998
_diffrn_measured_fraction_theta_max 0.992
_diffrn_measurement_device 'kappa-stage diffractometer'
_diffrn_measurement_device_type 'Bruker--Nonius Kappa APEXII'
_diffrn_measurement_method '\w and \f scans'
_diffrn_radiation_monochromator graphite
_diffrn_radiation_probe x-ray
_diffrn_radiation_type MoK\a
_diffrn_radiation_wavelength 0.71073
_diffrn_reflns_av_R_equivalents 0.0470
_diffrn_reflns_av_unetI/netI 0.0375
_diffrn_reflns_limit_h_max 23
_diffrn_reflns_limit_h_min -23
_diffrn_reflns_limit_k_max 14
_diffrn_reflns_limit_k_min -14
_diffrn_reflns_limit_l_max 24
_diffrn_reflns_limit_l_min -24
_diffrn_reflns_number 60829
_diffrn_reflns_theta_full 25.242
_diffrn_reflns_theta_max 27.619
_diffrn_reflns_theta_min 2.819
_diffrn_source 'sealed tube'
_diffrn_standards_number 0
_exptl_absorpt_coefficient_mu 0.077
_exptl_absorpt_correction_T_max 0.7326
_exptl_absorpt_correction_T_min 0.7028
_exptl_absorpt_correction_type multi-scan
_exptl_absorpt_process_details
;
(SADABS; Bruker, 2015)
;
_exptl_crystal_colour 'clear light yellow'
_exptl_crystal_density_diffrn 1.236
_exptl_crystal_description plate
_exptl_crystal_F_000 1504
_exptl_crystal_size_max 0.38
_exptl_crystal_size_mid 0.2
_exptl_crystal_size_min 0.07
_refine_diff_density_max 0.245
_refine_diff_density_min -0.236
_refine_ls_abs_structure_details
;
Flack x determined using 3185 quotients [(I+)-(I-)]/[(I+)+(I-)]
(Parsons, Flack and Wagner, Acta Cryst. B69 (2013) 249-259).
;
_refine_ls_abs_structure_Flack -0.7(4)
_refine_ls_extinction_method none
_refine_ls_goodness_of_fit_ref 1.027
_refine_ls_hydrogen_treatment constr
_refine_ls_matrix_type full
_refine_ls_number_parameters 491
_refine_ls_number_reflns 8781
_refine_ls_number_restraints 1
_refine_ls_restrained_S_all 1.027
_refine_ls_R_factor_all 0.0536
_refine_ls_R_factor_gt 0.0386
_refine_ls_shift/su_max 0.000
_refine_ls_shift/su_mean 0.000
_refine_ls_structure_factor_coef Fsqd
_refine_ls_weighting_details 'w=1/[\s^2^(Fo^2^)+(0.0401P)^2^+0.7053P] where P=(Fo^2^+2Fc^2^)/3'
_refine_ls_weighting_scheme calc
_refine_ls_wR_factor_gt 0.0798
_refine_ls_wR_factor_ref 0.0862
_reflns_number_gt 7379
_reflns_number_total 8781
_reflns_threshold_expression 'I > 2\s(I)'
_cod_data_source_file lh5953sup1.cif
_cod_data_source_block I
_cod_database_code 2243361
_shelx_space_group_comment
;
The symmetry employed for this shelxl refinement is uniquely defined
by the following loop, which should always be used as a source of
symmetry information in preference to the above space-group names.
They are only intended as comments.
;
_shelxl_version_number 2014/6

loop_
_space_group_symop_operation_xyz
'x, y, z'
'-x, -y, z+1/2'
'x+1/2, -y, z'
'-x+1/2, y, z+1/2'

loop_
_atom_site_type_symbol
_atom_site_label
_atom_site_fract_x
_atom_site_fract_y
_atom_site_fract_z
_atom_site_U_iso_or_equiv
_atom_site_adp_type
_atom_site_calc_flag
_atom_site_occupancy
_atom_site_disorder_assembly
_atom_site_disorder_group
O O1B 0.18188(9) 0.59842(13) 0.60028(9) 0.0155(4) Uani d 1 . .
O O2B 0.30086(9) 0.67252(13) 0.61169(9) 0.0158(4) Uani d 1 . .
N N1B 0.23745(11) 0.25154(16) 0.65127(11) 0.0159(4) Uani d 1 . .
C C1B 0.10503(15) 0.2002(2) 0.62440(14) 0.0210(6) Uani d 1 . .
H H1BA 0.0874 0.2806 0.6251 0.032 Uiso calc 1 . .
H H1BB 0.0642 0.1485 0.6390 0.032 Uiso calc 1 . .
H H1BC 0.1215 0.1800 0.5756 0.032 Uiso calc 1 . .
C C2B 0.14877(15) 0.2209(2) 0.75303(14) 0.0205(6) Uani d 1 . .
H H2BA 0.1928 0.2152 0.7844 0.031 Uiso calc 1 . .
H H2BB 0.1096 0.1686 0.7707 0.031 Uiso calc 1 . .
H H2BC 0.1301 0.3008 0.7533 0.031 Uiso calc 1 . .
C C3B 0.17032(14) 0.1869(2) 0.67659(13) 0.0160(5) Uani d 1 . .
H H3B 0.1840 0.1028 0.6776 0.019 Uiso calc 1 . .
C C4B 0.30570(13) 0.18933(19) 0.64199(14) 0.0147(5) Uani d 1 . .
C C5B 0.32986(14) 0.1121(2) 0.69452(14) 0.0189(5) Uani d 1 . .
H H5B 0.3009 0.1007 0.7369 0.023 Uiso calc 1 . .
C C6B 0.39606(14) 0.0518(2) 0.68521(16) 0.0230(6) Uani d 1 . .
H H6B 0.4126 -0.0006 0.7214 0.028 Uiso calc 1 . .
C C7B 0.43822(15) 0.0673(2) 0.62365(16) 0.0275(6) Uani d 1 . .
H H7B 0.4841 0.0267 0.6177 0.033 Uiso calc 1 . .
C C8B 0.41341(15) 0.1423(2) 0.57066(15) 0.0238(6) Uani d 1 . .
H H8B 0.4420 0.1522 0.5279 0.029 Uiso calc 1 . .
C C9B 0.34704(14) 0.2033(2) 0.57938(14) 0.0191(5) Uani d 1 . .
H H9B 0.3301 0.2543 0.5426 0.023 Uiso calc 1 . .
C C10B 0.23179(13) 0.36795(19) 0.63924(13) 0.0151(5) Uani d 1 . .
H H10B 0.1820 0.3949 0.6321 0.018 Uiso calc 1 . .
C C11B 0.28538(13) 0.4526(2) 0.63563(13) 0.0156(5) Uani d 1 . .
C C12B 0.36555(13) 0.4370(2) 0.65557(13) 0.0142(5) Uani d 1 . .
C C13B 0.38562(14) 0.3878(2) 0.72178(13) 0.0172(5) Uani d 1 . .
H H13B 0.3476 0.3630 0.7541 0.021 Uiso calc 1 . .
C C14B 0.46041(15) 0.3748(2) 0.74087(14) 0.0209(5) Uani d 1 . .
H H14B 0.4731 0.3410 0.7860 0.025 Uiso calc 1 . .
C C15B 0.51658(14) 0.4110(2) 0.69433(14) 0.0210(6) Uani d 1 . .
H H15B 0.5677 0.4012 0.7071 0.025 Uiso calc 1 . .
C C16B 0.49740(14) 0.4614(2) 0.62906(14) 0.0188(5) Uani d 1 . .
H H16B 0.5356 0.4869 0.5972 0.023 Uiso calc 1 . .
C C17B 0.42288(14) 0.4749(2) 0.60995(14) 0.0169(5) Uani d 1 . .
H H17B 0.4106 0.5103 0.5652 0.020 Uiso calc 1 . .
C C18B 0.18063(14) 0.71629(19) 0.58605(13) 0.0140(5) Uani d 1 . .
C C19B 0.12056(14) 0.7829(2) 0.56544(13) 0.0178(5) Uani d 1 . .
H H19B 0.0715 0.7518 0.5614 0.021 Uiso calc 1 . .
C C20B 0.13606(15) 0.8997(2) 0.55079(14) 0.0198(5) Uani d 1 . .
H H20B 0.0966 0.9492 0.5356 0.024 Uiso calc 1 . .
C C21B 0.20801(15) 0.9445(2) 0.55794(13) 0.0192(5) Uani d 1 . .
H H21B 0.2165 1.0242 0.5478 0.023 Uiso calc 1 . .
C C22B 0.26793(14) 0.8754(2) 0.57958(13) 0.0179(5) Uani d 1 . .
H H22B 0.3171 0.9059 0.5849 0.022 Uiso calc 1 . .
C C23B 0.25211(13) 0.76087(19) 0.59287(13) 0.0151(5) Uani d 1 . .
B B1B 0.25681(15) 0.5724(2) 0.61526(14) 0.0149(6) Uani d 1 . .
O O1A 0.59813(9) -0.09865(13) 0.40292(10) 0.0176(4) Uani d 1 . .
O O2A 0.71747(9) -0.17253(13) 0.39845(9) 0.0174(4) Uani d 1 . .
N N1A 0.65302(11) 0.24387(17) 0.34366(11) 0.0161(4) Uani d 1 . .
C C1A 0.52189(14) 0.2942(2) 0.37802(15) 0.0228(6) Uani d 1 . .
H H1AA 0.5416 0.3104 0.4263 0.034 Uiso calc 1 . .
H H1AB 0.5027 0.2146 0.3764 0.034 Uiso calc 1 . .
H H1AC 0.4813 0.3485 0.3671 0.034 Uiso calc 1 . .
C C2A 0.58421(14) 0.3081(2) 0.32256(14) 0.0177(5) Uani d 1 . .
H H2A 0.5976 0.3923 0.3213 0.021 Uiso calc 1 . .
C C3A 0.55869(14) 0.2754(2) 0.24731(15) 0.0227(6) Uani d 1 . .
H H3AA 0.5407 0.1952 0.2473 0.034 Uiso calc 1 . .
H H3AB 0.6008 0.2829 0.2137 0.034 Uiso calc 1 . .
H H3AC 0.5180 0.3272 0.2323 0.034 Uiso calc 1 . .
C C4A 0.72025(13) 0.3083(2) 0.35237(13) 0.0139(5) Uani d 1 . .
C C5A 0.76423(13) 0.2910(2) 0.41332(13) 0.0150(5) Uani d 1 . .
H H5A 0.7496 0.2358 0.4487 0.018 Uiso calc 1 . .
C C6A 0.82952(14) 0.3543(2) 0.42245(14) 0.0199(5) Uani d 1 . .
H H6A 0.8596 0.3423 0.4640 0.024 Uiso calc 1 . .
C C7A 0.85112(15) 0.4353(2) 0.37098(15) 0.0233(6) Uani d 1 . .
H H7A 0.8964 0.4776 0.3768 0.028 Uiso calc 1 . .
C C8A 0.80630(14) 0.4541(2) 0.31124(16) 0.0227(6) Uani d 1 . .
H H8A 0.8204 0.5105 0.2765 0.027 Uiso calc 1 . .
C C9A 0.74113(14) 0.3912(2) 0.30178(14) 0.0182(5) Uani d 1 . .
H H9A 0.7106 0.4047 0.2607 0.022 Uiso calc 1 . .
C C10A 0.64818(14) 0.1276(2) 0.35658(13) 0.0157(5) Uani d 1 . .
H H10A 0.5984 0.1001 0.3624 0.019 Uiso calc 1 . .
C C11A 0.70180(13) 0.0433(2) 0.36266(12) 0.0136(5) Uani d 1 . .
C C12A 0.78275(13) 0.0582(2) 0.34518(13) 0.0143(5) Uani d 1 . .
C C13A 0.83799(13) 0.0207(2) 0.39292(13) 0.0159(5) Uani d 1 . .
H H13A 0.8239 -0.0154 0.4369 0.019 Uiso calc 1 . .
C C14A 0.91359(14) 0.0353(2) 0.37700(15) 0.0184(5) Uani d 1 . .
H H14A 0.9505 0.0104 0.4105 0.022 Uiso calc 1 . .
C C15A 0.93517(15) 0.0860(2) 0.31277(14) 0.0209(6) Uani d 1 . .
H H15A 0.9868 0.0967 0.3021 0.025 Uiso calc 1 . .
C C16A 0.88076(14) 0.1212(2) 0.26390(14) 0.0209(6) Uani d 1 . .
H H16A 0.8952 0.1549 0.2193 0.025 Uiso calc 1 . .
C C17A 0.80555(14) 0.1074(2) 0.27994(13) 0.0166(5) Uani d 1 . .
H H17A 0.7689 0.1317 0.2460 0.020 Uiso calc 1 . .
C C18A 0.59638(14) -0.2147(2) 0.42114(13) 0.0155(5) Uani d 1 . .
C C19A 0.53579(14) -0.2820(2) 0.43916(14) 0.0196(5) Uani d 1 . .
H H19A 0.4864 -0.2514 0.4402 0.024 Uiso calc 1 . .
C C20A 0.55064(15) -0.3974(2) 0.45574(14) 0.0212(6) Uani d 1 . .
H H20A 0.5102 -0.4469 0.4685 0.025 Uiso calc 1 . .
C C21A 0.62240(15) -0.4420(2) 0.45425(14) 0.0221(6) Uani d 1 . .
H H21A 0.6302 -0.5212 0.4661 0.027 Uiso calc 1 . .
C C22A 0.68384(15) -0.3727(2) 0.43561(14) 0.0215(6) Uani d 1 . .
H H22A 0.7335 -0.4024 0.4346 0.026 Uiso calc 1 . .
C C23A 0.66814(14) -0.2591(2) 0.41882(13) 0.0159(5) Uani d 1 . .
B B1A 0.67343(15) -0.0740(2) 0.38806(15) 0.0149(5) Uani d 1 . .

loop_
_atom_site_aniso_label
_atom_site_aniso_U_11
_atom_site_aniso_U_22
_atom_site_aniso_U_33
_atom_site_aniso_U_12
_atom_site_aniso_U_13
_atom_site_aniso_U_23
O1B 0.0139(8) 0.0119(8) 0.0206(9) 0.0005(7) 0.0001(7) 0.0023(7)
O2B 0.0137(8) 0.0144(8) 0.0194(9) -0.0010(6) -0.0018(7) 0.0016(7)
N1B 0.0115(10) 0.0142(9) 0.0218(11) 0.0004(8) 0.0030(8) 0.0028(8)
C1B 0.0183(13) 0.0203(12) 0.0245(15) -0.0017(10) -0.0016(11) -0.0009(11)
C2B 0.0194(14) 0.0215(13) 0.0206(13) -0.0021(11) 0.0031(11) 0.0012(10)
C3B 0.0142(13) 0.0135(11) 0.0205(13) -0.0017(10) 0.0030(10) 0.0013(10)
C4B 0.0115(12) 0.0112(10) 0.0213(13) -0.0010(9) -0.0012(10) -0.0023(10)
C5B 0.0187(13) 0.0162(12) 0.0218(14) -0.0021(10) -0.0029(10) 0.0006(10)
C6B 0.0174(13) 0.0157(12) 0.0360(16) 0.0007(10) -0.0082(12) 0.0023(11)
C7B 0.0144(13) 0.0196(12) 0.0487(19) 0.0027(11) 0.0015(13) -0.0046(12)
C8B 0.0196(14) 0.0191(13) 0.0328(16) -0.0020(11) 0.0108(11) -0.0065(11)
C9B 0.0173(13) 0.0168(12) 0.0232(13) -0.0015(10) 0.0015(10) -0.0014(10)
C10B 0.0132(12) 0.0174(11) 0.0147(11) 0.0022(9) 0.0007(9) 0.0013(10)
C11B 0.0146(12) 0.0169(11) 0.0152(12) 0.0014(10) 0.0027(10) 0.0006(10)
C12B 0.0133(12) 0.0120(11) 0.0173(12) 0.0018(9) 0.0002(10) -0.0012(10)
C13B 0.0182(13) 0.0161(12) 0.0172(13) 0.0000(10) 0.0021(10) -0.0014(10)
C14B 0.0217(14) 0.0217(13) 0.0195(13) 0.0023(11) -0.0053(11) 0.0007(11)
C15B 0.0143(13) 0.0208(12) 0.0281(15) 0.0023(10) -0.0057(11) -0.0022(11)
C16B 0.0144(12) 0.0178(12) 0.0244(14) -0.0007(10) 0.0032(10) -0.0005(10)
C17B 0.0177(12) 0.0163(11) 0.0169(12) 0.0007(10) 0.0008(10) 0.0008(10)
C18B 0.0171(12) 0.0124(11) 0.0124(11) -0.0024(10) 0.0031(9) 0.0000(9)
C19B 0.0140(13) 0.0202(13) 0.0191(13) 0.0031(10) 0.0011(10) 0.0001(10)
C20B 0.0236(14) 0.0186(12) 0.0171(13) 0.0061(11) 0.0014(11) 0.0014(10)
C21B 0.0277(14) 0.0125(11) 0.0172(13) 0.0003(11) 0.0044(11) -0.0002(10)
C22B 0.0217(13) 0.0174(11) 0.0147(12) -0.0032(10) 0.0000(10) -0.0025(9)
C23B 0.0158(12) 0.0167(11) 0.0127(11) 0.0028(10) -0.0025(9) -0.0023(10)
B1B 0.0128(13) 0.0191(13) 0.0129(13) -0.0004(11) 0.0016(11) -0.0006(11)
O1A 0.0134(9) 0.0138(8) 0.0258(10) -0.0012(7) 0.0003(7) 0.0027(7)
O2A 0.0139(9) 0.0146(8) 0.0237(10) -0.0005(7) 0.0028(7) 0.0023(7)
N1A 0.0116(10) 0.0147(10) 0.0220(11) 0.0002(8) -0.0036(8) 0.0030(8)
C1A 0.0161(13) 0.0221(13) 0.0304(15) 0.0042(11) 0.0001(11) 0.0005(12)
C2A 0.0128(12) 0.0150(11) 0.0251(14) 0.0015(10) -0.0032(10) 0.0033(10)
C3A 0.0154(14) 0.0273(14) 0.0254(14) 0.0027(11) -0.0061(11) 0.0047(11)
C4A 0.0121(12) 0.0119(11) 0.0175(12) 0.0009(9) 0.0005(10) -0.0018(9)
C5A 0.0157(12) 0.0142(10) 0.0151(12) 0.0010(9) 0.0010(10) -0.0004(9)
C6A 0.0160(12) 0.0214(12) 0.0223(14) 0.0021(10) -0.0038(10) -0.0035(11)
C7A 0.0155(13) 0.0179(12) 0.0366(16) -0.0054(11) 0.0001(12) -0.0006(11)
C8A 0.0198(14) 0.0182(12) 0.0300(15) -0.0014(11) 0.0034(11) 0.0066(11)
C9A 0.0175(13) 0.0173(12) 0.0198(13) 0.0018(10) -0.0009(10) 0.0033(10)
C10A 0.0129(12) 0.0171(12) 0.0172(12) -0.0036(10) -0.0012(9) 0.0010(10)
C11A 0.0125(12) 0.0146(11) 0.0138(12) 0.0000(9) -0.0014(9) 0.0005(9)
C12A 0.0143(12) 0.0123(11) 0.0164(12) -0.0009(9) 0.0007(10) -0.0042(10)
C13A 0.0162(12) 0.0143(11) 0.0170(13) 0.0002(10) 0.0011(10) 0.0002(10)
C14A 0.0140(12) 0.0166(12) 0.0247(14) 0.0000(10) -0.0032(10) -0.0033(10)
C15A 0.0152(13) 0.0220(12) 0.0255(14) -0.0017(10) 0.0056(11) -0.0028(11)
C16A 0.0229(14) 0.0215(13) 0.0182(13) -0.0034(11) 0.0064(11) 0.0000(11)
C17A 0.0165(12) 0.0167(12) 0.0166(12) -0.0003(10) -0.0014(10) -0.0008(10)
C18A 0.0185(13) 0.0154(11) 0.0127(12) -0.0018(10) -0.0012(9) 0.0004(9)
C19A 0.0151(13) 0.0228(13) 0.0211(13) -0.0022(11) -0.0002(10) 0.0028(11)
C20A 0.0236(14) 0.0209(13) 0.0190(13) -0.0103(11) -0.0021(11) 0.0036(10)
C21A 0.0294(15) 0.0155(12) 0.0215(13) -0.0025(11) -0.0005(11) 0.0047(10)
C22A 0.0216(14) 0.0191(12) 0.0237(14) 0.0030(11) -0.0002(11) 0.0019(11)
C23A 0.0137(12) 0.0178(12) 0.0164(12) -0.0037(10) 0.0009(10) 0.0009(10)
B1A 0.0126(13) 0.0177(13) 0.0143(13) -0.0006(11) 0.0002(11) -0.0026(11)

loop_
_atom_type_symbol
_atom_type_description
_atom_type_scat_dispersion_real
_atom_type_scat_dispersion_imag
_atom_type_scat_source
C C 0.0033 0.0016 'International Tables Vol C Tables 4.2.6.8 and 6.1.1.4'
H H 0.0000 0.0000 'International Tables Vol C Tables 4.2.6.8 and 6.1.1.4'
B B 0.0013 0.0007 'International Tables Vol C Tables 4.2.6.8 and 6.1.1.4'
N N 0.0061 0.0033 'International Tables Vol C Tables 4.2.6.8 and 6.1.1.4'
O O 0.0106 0.0060 'International Tables Vol C Tables 4.2.6.8 and 6.1.1.4'

loop_
_geom_angle_atom_site_label_1
_geom_angle_atom_site_label_2
_geom_angle_atom_site_label_3
_geom_angle_site_symmetry_1
_geom_angle_site_symmetry_3
_geom_angle
_geom_angle_publ_flag
C18B O1B B1B . . 105.28(18) ?
C23B O2B B1B . . 105.43(18) ?
C4B N1B C3B . . 118.34(18) ?
C10B N1B C3B . . 119.02(19) ?
C10B N1B C4B . . 122.6(2) ?
H1BA C1B H1BB . . 109.5 ?
H1BA C1B H1BC . . 109.5 ?
H1BB C1B H1BC . . 109.5 ?
C3B C1B H1BA . . 109.5 ?
C3B C1B H1BB . . 109.5 ?
C3B C1B H1BC . . 109.5 ?
H2BA C2B H2BB . . 109.5 ?
H2BA C2B H2BC . . 109.5 ?
H2BB C2B H2BC . . 109.5 ?
C3B C2B H2BA . . 109.5 ?
C3B C2B H2BB . . 109.5 ?
C3B C2B H2BC . . 109.5 ?
N1B C3B C1B . . 111.5(2) ?
N1B C3B C2B . . 111.6(2) ?
N1B C3B H3B . . 107.2 ?
C1B C3B H3B . . 107.2 ?
C2B C3B C1B . . 111.9(2) ?
C2B C3B H3B . . 107.2 ?
C5B C4B N1B . . 120.3(2) ?
C9B C4B N1B . . 119.9(2) ?
C9B C4B C5B . . 119.8(2) ?
C4B C5B H5B . . 120.0 ?
C6B C5B C4B . . 120.1(2) ?
C6B C5B H5B . . 120.0 ?
C5B C6B H6B . . 119.8 ?
C7B C6B C5B . . 120.3(2) ?
C7B C6B H6B . . 119.8 ?
C6B C7B H7B . . 120.2 ?
C6B C7B C8B . . 119.7(2) ?
C8B C7B H7B . . 120.2 ?
C7B C8B H8B . . 119.7 ?
C7B C8B C9B . . 120.5(2) ?
C9B C8B H8B . . 119.7 ?
C4B C9B C8B . . 119.6(2) ?
C4B C9B H9B . . 120.2 ?
C8B C9B H9B . . 120.2 ?
N1B C10B H10B . . 114.4 ?
N1B C10B C11B . . 131.2(2) ?
C11B C10B H10B . . 114.4 ?
C10B C11B C12B . . 125.0(2) ?
C10B C11B B1B . . 115.2(2) ?
C12B C11B B1B . . 119.6(2) ?
C13B C12B C11B . . 120.9(2) ?
C17B C12B C11B . . 121.1(2) ?
C17B C12B C13B . . 118.0(2) ?
C12B C13B H13B . . 119.6 ?
C14B C13B C12B . . 120.9(2) ?
C14B C13B H13B . . 119.6 ?
C13B C14B H14B . . 119.9 ?
C15B C14B C13B . . 120.3(2) ?
C15B C14B H14B . . 119.9 ?
C14B C15B H15B . . 120.3 ?
C16B C15B C14B . . 119.4(2) ?
C16B C15B H15B . . 120.3 ?
C15B C16B H16B . . 119.7 ?
C15B C16B C17B . . 120.5(2) ?
C17B C16B H16B . . 119.7 ?
C12B C17B H17B . . 119.5 ?
C16B C17B C12B . . 120.9(2) ?
C16B C17B H17B . . 119.5 ?
C19B C18B O1B . . 127.9(2) ?
C19B C18B C23B . . 122.6(2) ?
C23B C18B O1B . . 109.4(2) ?
C18B C19B H19B . . 122.0 ?
C18B C19B C20B . . 115.9(2) ?
C20B C19B H19B . . 122.0 ?
C19B C20B H20B . . 119.3 ?
C21B C20B C19B . . 121.4(2) ?
C21B C20B H20B . . 119.3 ?
C20B C21B H21B . . 119.2 ?
C20B C21B C22B . . 121.6(2) ?
C22B C21B H21B . . 119.2 ?
C21B C22B H22B . . 121.8 ?
C23B C22B C21B . . 116.4(2) ?
C23B C22B H22B . . 121.8 ?
C18B C23B O2B . . 109.24(19) ?
C22B C23B O2B . . 128.6(2) ?
C22B C23B C18B . . 122.1(2) ?
O1B B1B C11B . . 124.4(2) ?
O2B B1B O1B . . 110.6(2) ?
O2B B1B C11B . . 125.0(2) ?
C18A O1A B1A . . 105.46(18) ?
C23A O2A B1A . . 105.50(18) ?
C4A N1A C2A . . 117.83(18) ?
C10A N1A C2A . . 118.9(2) ?
C10A N1A C4A . . 123.2(2) ?
H1AA C1A H1AB . . 109.5 ?
H1AA C1A H1AC . . 109.5 ?
H1AB C1A H1AC . . 109.5 ?
C2A C1A H1AA . . 109.5 ?
C2A C1A H1AB . . 109.5 ?
C2A C1A H1AC . . 109.5 ?
N1A C2A C1A . . 111.9(2) ?
N1A C2A H2A . . 107.0 ?
N1A C2A C3A . . 111.5(2) ?
C1A C2A H2A . . 107.0 ?
C3A C2A C1A . . 112.1(2) ?
C3A C2A H2A . . 107.0 ?
C2A C3A H3AA . . 109.5 ?
C2A C3A H3AB . . 109.5 ?
C2A C3A H3AC . . 109.5 ?
H3AA C3A H3AB . . 109.5 ?
H3AA C3A H3AC . . 109.5 ?
H3AB C3A H3AC . . 109.5 ?
C5A C4A N1A . . 119.6(2) ?
C5A C4A C9A . . 119.7(2) ?
C9A C4A N1A . . 120.6(2) ?
C4A C5A H5A . . 120.1 ?
C6A C5A C4A . . 119.9(2) ?
C6A C5A H5A . . 120.1 ?
C5A C6A H6A . . 119.9 ?
C5A C6A C7A . . 120.3(2) ?
C7A C6A H6A . . 119.9 ?
C6A C7A H7A . . 120.2 ?
C8A C7A C6A . . 119.6(2) ?
C8A C7A H7A . . 120.2 ?
C7A C8A H8A . . 119.8 ?
C9A C8A C7A . . 120.4(2) ?
C9A C8A H8A . . 119.8 ?
C4A C9A H9A . . 120.0 ?
C8A C9A C4A . . 120.1(2) ?
C8A C9A H9A . . 120.0 ?
N1A C10A H10A . . 114.0 ?
N1A C10A C11A . . 131.9(2) ?
C11A C10A H10A . . 114.0 ?
C10A C11A C12A . . 125.3(2) ?
C10A C11A B1A . . 115.1(2) ?
C12A C11A B1A . . 119.5(2) ?
C13A C12A C11A . . 120.8(2) ?
C13A C12A C17A . . 118.0(2) ?
C17A C12A C11A . . 121.2(2) ?
C12A C13A H13A . . 119.5 ?
C14A C13A C12A . . 120.9(2) ?
C14A C13A H13A . . 119.5 ?
C13A C14A H14A . . 119.8 ?
C15A C14A C13A . . 120.3(2) ?
C15A C14A H14A . . 119.8 ?
C14A C15A H15A . . 120.3 ?
C14A C15A C16A . . 119.4(2) ?
C16A C15A H15A . . 120.3 ?
C15A C16A H16A . . 119.9 ?
C17A C16A C15A . . 120.3(2) ?
C17A C16A H16A . . 119.9 ?
C12A C17A H17A . . 119.5 ?
C16A C17A C12A . . 121.0(2) ?
C16A C17A H17A . . 119.5 ?
C19A C18A O1A . . 128.7(2) ?
C19A C18A C23A . . 122.0(2) ?
C23A C18A O1A . . 109.3(2) ?
C18A C19A H19A . . 121.8 ?
C18A C19A C20A . . 116.4(2) ?
C20A C19A H19A . . 121.8 ?
C19A C20A H20A . . 119.0 ?
C21A C20A C19A . . 121.9(2) ?
C21A C20A H20A . . 119.0 ?
C20A C21A H21A . . 119.4 ?
C20A C21A C22A . . 121.3(2) ?
C22A C21A H21A . . 119.4 ?
C21A C22A H22A . . 122.0 ?
C23A C22A C21A . . 116.1(2) ?
C23A C22A H22A . . 122.0 ?
C18A C23A O2A . . 109.3(2) ?
C22A C23A O2A . . 128.3(2) ?
C22A C23A C18A . . 122.4(2) ?
O1A B1A C11A . . 124.2(2) ?
O2A B1A O1A . . 110.4(2) ?
O2A B1A C11A . . 125.5(2) ?

loop_
_geom_bond_atom_site_label_1
_geom_bond_atom_site_label_2
_geom_bond_distance
O1B C18B 1.385(3)
O1B B1B 1.399(3)
O2B C23B 1.385(3)
O2B B1B 1.398(3)
N1B C3B 1.488(3)
N1B C4B 1.425(3)
N1B C10B 1.365(3)
C1B H1BA 0.9800
C1B H1BB 0.9800
C1B H1BC 0.9800
C1B C3B 1.523(4)
C2B H2BA 0.9800
C2B H2BB 0.9800
C2B H2BC 0.9800
C2B C3B 1.520(3)
C3B H3B 1.0000
C4B C5B 1.389(3)
C4B C9B 1.385(4)
C5B H5B 0.9500
C5B C6B 1.382(3)
C6B H6B 0.9500
C6B C7B 1.379(4)
C7B H7B 0.9500
C7B C8B 1.382(4)
C8B H8B 0.9500
C8B C9B 1.387(4)
C9B H9B 0.9500
C10B H10B 0.9500
C10B C11B 1.369(3)
C11B C12B 1.489(3)
C11B B1B 1.521(4)
C12B C13B 1.399(3)
C12B C17B 1.398(3)
C13B H13B 0.9500
C13B C14B 1.389(4)
C14B H14B 0.9500
C14B C15B 1.387(4)
C15B H15B 0.9500
C15B C16B 1.385(4)
C16B H16B 0.9500
C16B C17B 1.386(3)
C17B H17B 0.9500
C18B C19B 1.374(3)
C18B C23B 1.382(3)
C19B H19B 0.9500
C19B C20B 1.401(3)
C20B H20B 0.9500
C20B C21B 1.391(4)
C21B H21B 0.9500
C21B C22B 1.393(4)
C22B H22B 0.9500
C22B C23B 1.374(3)
O1A C18A 1.382(3)
O1A B1A 1.402(3)
O2A C23A 1.384(3)
O2A B1A 1.396(3)
N1A C2A 1.487(3)
N1A C4A 1.421(3)
N1A C10A 1.365(3)
C1A H1AA 0.9800
C1A H1AB 0.9800
C1A H1AC 0.9800
C1A C2A 1.523(4)
C2A H2A 1.0000
C2A C3A 1.515(4)
C3A H3AA 0.9800
C3A H3AB 0.9800
C3A H3AC 0.9800
C4A C5A 1.390(3)
C4A C9A 1.390(3)
C5A H5A 0.9500
C5A C6A 1.386(3)
C6A H6A 0.9500
C6A C7A 1.390(4)
C7A H7A 0.9500
C7A C8A 1.383(4)
C8A H8A 0.9500
C8A C9A 1.382(4)
C9A H9A 0.9500
C10A H10A 0.9500
C10A C11A 1.370(3)
C11A C12A 1.491(3)
C11A B1A 1.519(3)
C12A C13A 1.394(3)
C12A C17A 1.397(3)
C13A H13A 0.9500
C13A C14A 1.392(3)
C14A H14A 0.9500
C14A C15A 1.381(4)
C15A H15A 0.9500
C15A C16A 1.389(4)
C16A H16A 0.9500
C16A C17A 1.385(3)
C17A H17A 0.9500
C18A C19A 1.372(3)
C18A C23A 1.381(3)
C19A H19A 0.9500
C20A H20A 0.9500
C20A C21A 1.381(4)
C21A H21A 0.9500
C21A C22A 1.401(4)
C22A H22A 0.9500
C22A C23A 1.375(3)

loop_
_geom_torsion_atom_site_label_1
_geom_torsion_atom_site_label_2
_geom_torsion_atom_site_label_3
_geom_torsion_atom_site_label_4
_geom_torsion_site_symmetry_1
_geom_torsion_site_symmetry_2
_geom_torsion_site_symmetry_3
_geom_torsion_site_symmetry_4
_geom_torsion
_geom_torsion_publ_flag
O1B C18B C19B C20B . . . . -176.7(2) ?
O1B C18B C23B O2B . . . . 0.0(3) ?
O1B C18B C23B C22B . . . . 177.9(2) ?
N1B C4B C5B C6B . . . . 179.9(2) ?
N1B C4B C9B C8B . . . . -179.9(2) ?
N1B C10B C11B C12B . . . . -9.7(4) ?
N1B C10B C11B B1B . . . . 175.5(2) ?
C3B N1B C4B C5B . . . . -45.6(3) ?
C3B N1B C4B C9B . . . . 132.5(2) ?
C3B N1B C10B C11B . . . . 159.6(3) ?
C4B N1B C3B C1B . . . . -123.7(2) ?
C4B N1B C3B C2B . . . . 110.3(2) ?
C4B N1B C10B C11B . . . . -19.1(4) ?
C4B C5B C6B C7B . . . . -0.4(4) ?
C5B C4B C9B C8B . . . . -1.8(4) ?
C5B C6B C7B C8B . . . . -1.0(4) ?
C6B C7B C8B C9B . . . . 1.0(4) ?
C7B C8B C9B C4B . . . . 0.5(4) ?
C9B C4B C5B C6B . . . . 1.8(4) ?
C10B N1B C3B C1B . . . . 57.5(3) ?
C10B N1B C3B C2B . . . . -68.4(3) ?
C10B N1B C4B C5B . . . . 133.1(2) ?
C10B N1B C4B C9B . . . . -48.8(3) ?
C10B C11B C12B C13B . . . . -50.5(3) ?
C10B C11B C12B C17B . . . . 131.9(3) ?
C10B C11B B1B O1B . . . . -0.5(4) ?
C10B C11B B1B O2B . . . . 176.9(2) ?
C11B C12B C13B C14B . . . . -179.0(2) ?
C11B C12B C17B C16B . . . . 179.3(2) ?
C12B C11B B1B O1B . . . . -175.6(2) ?
C12B C11B B1B O2B . . . . 1.7(4) ?
C12B C13B C14B C15B . . . . 0.2(4) ?
C13B C12B C17B C16B . . . . 1.6(3) ?
C13B C14B C15B C16B . . . . 0.8(4) ?
C14B C15B C16B C17B . . . . -0.5(4) ?
C15B C16B C17B C12B . . . . -0.6(4) ?
C17B C12B C13B C14B . . . . -1.3(3) ?
C18B O1B B1B O2B . . . . 1.1(3) ?
C18B O1B B1B C11B . . . . 178.7(2) ?
C18B C19B C20B C21B . . . . -0.9(4) ?
C19B C18B C23B O2B . . . . -177.8(2) ?
C19B C18B C23B C22B . . . . 0.1(4) ?
C19B C20B C21B C22B . . . . 0.3(4) ?
C20B C21B C22B C23B . . . . 0.5(4) ?
C21B C22B C23B O2B . . . . 176.8(2) ?
C21B C22B C23B C18B . . . . -0.7(4) ?
C23B O2B B1B O1B . . . . -1.1(3) ?
C23B O2B B1B C11B . . . . -178.7(2) ?
C23B C18B C19B C20B . . . . 0.7(4) ?
B1B O1B C18B C19B . . . . 177.0(2) ?
B1B O1B C18B C23B . . . . -0.6(3) ?
B1B O2B C23B C18B . . . . 0.7(3) ?
B1B O2B C23B C22B . . . . -177.1(2) ?
B1B C11B C12B C13B . . . . 124.1(3) ?
B1B C11B C12B C17B . . . . -53.5(3) ?
O1A C18A C19A C20A . . . . -179.5(2) ?
O1A C18A C23A O2A . . . . -0.5(3) ?
O1A C18A C23A C22A . . . . 178.9(2) ?
N1A C4A C5A C6A . . . . -179.4(2) ?
N1A C4A C9A C8A . . . . 179.4(2) ?
N1A C10A C11A C12A . . . . -9.7(4) ?
N1A C10A C11A B1A . . . . 171.6(2) ?
C2A N1A C4A C5A . . . . 132.7(2) ?
C2A N1A C4A C9A . . . . -45.1(3) ?
C2A N1A C10A C11A . . . . 165.3(2) ?
C4A N1A C2A C1A . . . . -120.9(2) ?
C4A N1A C2A C3A . . . . 112.7(2) ?
C4A N1A C10A C11A . . . . -17.5(4) ?
C4A C5A C6A C7A . . . . 0.1(4) ?
C5A C4A C9A C8A . . . . 1.6(4) ?
C5A C6A C7A C8A . . . . 1.3(4) ?
C6A C7A C8A C9A . . . . -1.3(4) ?
C7A C8A C9A C4A . . . . -0.1(4) ?
C9A C4A C5A C6A . . . . -1.6(4) ?
C10A N1A C2A C1A . . . . 56.4(3) ?
C10A N1A C2A C3A . . . . -69.9(3) ?
C10A N1A C4A C5A . . . . -44.5(3) ?
C10A N1A C4A C9A . . . . 137.6(2) ?
C10A C11A C12A C13A . . . . 132.2(3) ?
C10A C11A C12A C17A . . . . -49.3(3) ?
C10A C11A B1A O1A . . . . 1.7(4) ?
C10A C11A B1A O2A . . . . -179.8(2) ?
C11A C12A C13A C14A . . . . -179.5(2) ?
C11A C12A C17A C16A . . . . 179.9(2) ?
C12A C11A B1A O1A . . . . -177.2(2) ?
C12A C11A B1A O2A . . . . 1.4(4) ?
C12A C13A C14A C15A . . . . -1.0(4) ?
C13A C12A C17A C16A . . . . -1.6(3) ?
C13A C14A C15A C16A . . . . -0.6(4) ?
C14A C15A C16A C17A . . . . 1.1(4) ?
C15A C16A C17A C12A . . . . 0.1(4) ?
C17A C12A C13A C14A . . . . 2.0(3) ?
C18A O1A B1A O2A . . . . -1.2(3) ?
C18A O1A B1A C11A . . . . 177.5(2) ?
C18A C19A C20A C21A . . . . 0.1(4) ?
C19A C18A C23A O2A . . . . 179.4(2) ?
C19A C18A C23A C22A . . . . -1.2(4) ?
C19A C20A C21A C22A . . . . -0.2(4) ?
C20A C21A C22A C23A . . . . -0.3(4) ?
C21A C22A C23A O2A . . . . -179.7(2) ?
C21A C22A C23A C18A . . . . 1.0(4) ?
C23A O2A B1A O1A . . . . 1.0(3) ?
C23A O2A B1A C11A . . . . -177.8(2) ?
C23A C18A C19A C20A . . . . 0.6(4) ?
B1A O1A C18A C19A . . . . -178.8(3) ?
B1A O1A C18A C23A . . . . 1.0(3) ?
B1A O2A C23A C18A . . . . -0.3(3) ?
B1A O2A C23A C22A . . . . -179.7(3) ?
B1A C11A C12A C13A . . . . -49.1(3) ?
B1A C11A C12A C17A . . . . 129.4(2) ?

_cod_database_fobs_code 2243361
